data_1554037
loop_
_publ_author_name
'Manin, Alex N.'
'Voronin, Alexander P.'
'Shishkina, Anastasia V.'
'Vener, Mikhail V.'
'Churakov, Andrei V.'
'Perlovich, German L.'

_publ_section_title
;
 Influence of Secondary Interactions on the Structure, Sublimation
 Thermodynamics, and Solubility of Salicylate:4-Hydroxybenzamide
 Cocrystals. Combined Experimental and Theoretical Study.
;
_journal_issue 33
_journal_name_full 'The journal of physical chemistry. B'
_journal_page_first 10466
_journal_page_last 10477
_journal_paper_doi 10.1021/acs.jpcb.5b05082
_journal_volume 119
_journal_year 2015
_chemical_formula_moiety 'C7 H6 O3, C7 H7 N O2'
_chemical_formula_sum 'C14 H13 N O5'
_chemical_formula_weight 275.25
_space_group_IT_number 14
_space_group_name_Hall '-P 2ybc'
_space_group_name_H-M_alt 'P 1 21/c 1'
_symmetry_cell_setting monoclinic
_symmetry_space_group_name_H-M 'P 1 21/c 1'
_atom_sites_solution_hydrogens geom
_atom_sites_solution_primary direct
_atom_sites_solution_secondary difmap
_audit_creation_method SHELXTL
_cell_angle_alpha 90.00
_cell_angle_beta 115.187(4)
_cell_angle_gamma 90.00
_cell_formula_units_Z 4
_cell_length_a 13.8869(5)
_cell_length_b 8.01874(18)
_cell_length_c 12.8184(4)
_cell_measurement_reflns_used 3163
_cell_measurement_temperature 150.01(10)
_cell_measurement_theta_max 29.2792
_cell_measurement_theta_min 2.8462
_cell_volume 1291.69(8)
_computing_cell_refinement 'bruker XSCANS'
_computing_data_collection 'bruker XSCANS'
_computing_data_reduction 'BRUKER SHELXTL'
_computing_molecular_graphics 'BRUKER SHELXTL'
_computing_publication_material 'BRUKER SHELXTL'
_computing_structure_refinement 'BRUKER SHELXTL'
_computing_structure_solution 'BRUKER SHELXTL'
_diffrn_ambient_temperature 150.01(10)
_diffrn_detector_area_resol_mean 16.2060
_diffrn_measured_fraction_theta_full 0.99
_diffrn_measurement_device_type 'Xcalibur, Eos'
_diffrn_radiation_monochromator graphite
_diffrn_radiation_source 'Enhance (Mo) X-ray Source'
_diffrn_radiation_type MoK\a
_diffrn_radiation_wavelength 0.71073
_diffrn_reflns_av_R_equivalents 0.0295
_diffrn_reflns_av_sigmaI/netI 0.0334
_diffrn_reflns_limit_h_max 19
_diffrn_reflns_limit_h_min -17
_diffrn_reflns_limit_k_max 10
_diffrn_reflns_limit_k_min -10
_diffrn_reflns_limit_l_max 8
_diffrn_reflns_limit_l_min -17
_diffrn_reflns_number 9757
_diffrn_reflns_theta_full 29.27
_diffrn_reflns_theta_max 29.34
_diffrn_reflns_theta_min 3.01
_diffrn_standards_decay_% none
_exptl_absorpt_coefficient_mu 0.109
_exptl_absorpt_correction_T_max 1.00000
_exptl_absorpt_correction_T_min 0.87611
_exptl_absorpt_correction_type multi-scan
_exptl_crystal_colour colourless
_exptl_crystal_density_diffrn 1.415
_exptl_crystal_density_meas ?
_exptl_crystal_density_method 'not measured'
_exptl_crystal_description prism
_exptl_crystal_F_000 576
_exptl_crystal_size_max .35
_exptl_crystal_size_mid .30
_exptl_crystal_size_min .30
_refine_diff_density_max 0.250
_refine_diff_density_min -0.206
_refine_diff_density_rms 0.042
_refine_ls_extinction_method none
_refine_ls_goodness_of_fit_ref 1.038
_refine_ls_hydrogen_treatment mixed
_refine_ls_matrix_type full
_refine_ls_number_parameters 233
_refine_ls_number_reflns 3108
_refine_ls_number_restraints 0
_refine_ls_restrained_S_all 1.038
_refine_ls_R_factor_all 0.0551
_refine_ls_R_factor_gt 0.0391
_refine_ls_shift/su_max 0.000
_refine_ls_shift/su_mean 0.000
_refine_ls_structure_factor_coef Fsqd
_refine_ls_weighting_details 'calc w=1/[\s^2^(Fo^2^)+(0.0472P)^2^+0.1517P] where P=(Fo^2^+2Fc^2^)/3'
_refine_ls_weighting_scheme calc
_refine_ls_wR_factor_gt 0.0920
_refine_ls_wR_factor_ref 0.1009
_reflns_number_gt 2432
_reflns_number_total 3108
_reflns_threshold_expression >2sigma(I)
_cod_data_source_file jp5b05082_si_003.cif
_cod_data_source_block 327
_cod_depositor_comments
;
The following automatic conversions were performed:

data item '_exptl_crystal_density_meas' value 'none' was changed to
'?' -- the value is perceived as not measured.

Automatic conversion script
Id: cif_fix_values 6909 2019-04-08 15:41:33Z antanas 
;
_cod_original_cell_volume 1291.68(6)
_cod_database_code 1554037
_reflns_odcompleteness_completeness 99.86
_reflns_odcompleteness_theta 26.32
_reflns_odcompleteness_iscentric 1

loop_
_symmetry_equiv_pos_as_xyz
'x, y, z'
'-x, y+1/2, -z+1/2'
'-x, -y, -z'
'x, -y-1/2, z-1/2'

loop_
_atom_site_label
_atom_site_type_symbol
_atom_site_fract_x
_atom_site_fract_y
_atom_site_fract_z
_atom_site_U_iso_or_equiv
_atom_site_adp_type
_atom_site_occupancy
_atom_site_symmetry_multiplicity
_atom_site_calc_flag
O1 O 0.07731(8) 0.30090(12) -0.03759(8) 0.0300(2) Uani 1 1 d
H3a H -0.1067(17) 0.195(2) 0.0780(17) 0.068(6) Uiso 1 1 d
O2 O 0.00263(8) 0.29947(11) 0.08592(8) 0.0301(2) Uani 1 1 d
O3 O -0.16686(8) 0.12776(12) 0.03929(8) 0.0328(3) Uani 1 1 d
C1 C -0.08323(10) 0.15294(14) -0.09082(10) 0.0214(3) Uani 1 1 d
C2 C -0.16405(10) 0.09270(15) -0.06330(10) 0.0231(3) Uani 1 1 d
H1 H 0.1298(16) 0.360(2) 0.0213(16) 0.062(6) Uiso 1 1 d
C3 C -0.24502(11) -0.00645(16) -0.14187(11) 0.0280(3) Uani 1 1 d
H3 H -0.2988(13) -0.0444(18) -0.1237(13) 0.038(4) Uiso 1 1 d
C4 C -0.24559(12) -0.04235(17) -0.24728(12) 0.0313(3) Uani 1 1 d
H4 H -0.3033(13) -0.1068(18) -0.3031(13) 0.037(4) Uiso 1 1 d
C5 C -0.16614(13) 0.01722(18) -0.27615(12) 0.0334(3) Uani 1 1 d
H5 H -0.1661(12) -0.0091(17) -0.3503(13) 0.034(4) Uiso 1 1 d
C6 C -0.08541(11) 0.11321(17) -0.19859(11) 0.0280(3) Uani 1 1 d
H6 H -0.0277(12) 0.1569(17) -0.2157(12) 0.028(4) Uiso 1 1 d
C7 C 0.00209(10) 0.25695(14) -0.00705(11) 0.0228(3) Uani 1 1 d
O4 O 0.23804(7) 0.46296(11) 0.11546(7) 0.0277(2) Uani 1 1 d
O5 O 0.63006(8) 0.86606(13) 0.47718(8) 0.0353(3) Uani 1 1 d
H5a H 0.6673(16) 0.896(2) 0.4346(16) 0.063(6) Uiso 1 1 d
N1 N 0.18589(10) 0.47467(14) 0.25858(10) 0.0285(3) Uani 1 1 d
H1b H 0.1927(13) 0.5105(18) 0.3274(14) 0.039(4) Uiso 1 1 d
H1a H 0.1255(15) 0.414(2) 0.2119(15) 0.058(5) Uiso 1 1 d
C14 C 0.25415(10) 0.51182(14) 0.21514(11) 0.0228(3) Uani 1 1 d
C8 C 0.35104(10) 0.60984(14) 0.28424(10) 0.0223(3) Uani 1 1 d
C9 C 0.41278(11) 0.67168(16) 0.23156(11) 0.0251(3) Uani 1 1 d
H9 H 0.3880(11) 0.6532(16) 0.1503(12) 0.028(4) Uiso 1 1 d
C11 C 0.53863(11) 0.78567(16) 0.41062(11) 0.0264(3) Uani 1 1 d
C10 C 0.50602(11) 0.75837(15) 0.29337(11) 0.0251(3) Uani 1 1 d
H10 H 0.5458(12) 0.8019(17) 0.2531(12) 0.029(4) Uiso 1 1 d
C13 C 0.38367(12) 0.64177(19) 0.40179(12) 0.0335(3) Uani 1 1 d
H13 H 0.3396(14) 0.604(2) 0.4422(14) 0.054(5) Uiso 1 1 d
C12 C 0.47614(13) 0.7292(2) 0.46339(12) 0.0371(4) Uani 1 1 d
H12 H 0.5008(15) 0.748(2) 0.5452(16) 0.053(5) Uiso 1 1 d

loop_
_atom_site_aniso_label
_atom_site_aniso_U_11
_atom_site_aniso_U_22
_atom_site_aniso_U_33
_atom_site_aniso_U_23
_atom_site_aniso_U_13
_atom_site_aniso_U_12
O1 0.0284(5) 0.0369(5) 0.0287(5) -0.0026(4) 0.0160(4) -0.0075(4)
O2 0.0293(5) 0.0379(5) 0.0261(5) -0.0083(4) 0.0146(4) -0.0083(4)
O3 0.0341(6) 0.0452(6) 0.0250(5) -0.0080(4) 0.0184(4) -0.0126(5)
C1 0.0226(6) 0.0211(6) 0.0195(6) 0.0027(4) 0.0081(5) 0.0038(5)
C2 0.0253(7) 0.0237(6) 0.0210(6) 0.0022(5) 0.0106(5) 0.0020(5)
C3 0.0256(7) 0.0286(7) 0.0292(7) 0.0003(5) 0.0111(6) -0.0027(6)
C4 0.0318(8) 0.0297(7) 0.0255(7) -0.0039(5) 0.0057(6) -0.0016(6)
C5 0.0393(8) 0.0383(8) 0.0224(6) -0.0052(6) 0.0128(6) 0.0014(6)
C6 0.0302(7) 0.0327(7) 0.0243(6) 0.0021(5) 0.0147(6) 0.0032(6)
C7 0.0239(6) 0.0221(6) 0.0230(6) 0.0032(5) 0.0106(5) 0.0019(5)
O4 0.0256(5) 0.0336(5) 0.0274(5) -0.0058(4) 0.0147(4) -0.0045(4)
O5 0.0274(5) 0.0560(6) 0.0226(5) -0.0071(4) 0.0108(4) -0.0140(5)
N2 0.0281(6) 0.0327(6) 0.0292(6) -0.0076(5) 0.0166(5) -0.0066(5)
C14 0.0244(6) 0.0206(6) 0.0254(6) 0.0015(5) 0.0126(5) 0.0029(5)
C8 0.0217(6) 0.0219(6) 0.0254(6) 0.0008(5) 0.0121(5) 0.0024(5)
C9 0.0291(7) 0.0261(6) 0.0210(6) -0.0019(5) 0.0115(6) -0.0024(5)
C11 0.0211(7) 0.0331(7) 0.0248(6) -0.0019(5) 0.0097(5) -0.0008(5)
C10 0.0278(7) 0.0277(6) 0.0240(6) 0.0008(5) 0.0149(6) -0.0027(5)
C13 0.0281(7) 0.0501(9) 0.0279(7) -0.0015(6) 0.0175(6) -0.0065(7)
C12 0.0315(8) 0.0618(10) 0.0210(7) -0.0068(6) 0.0141(6) -0.0099(7)

loop_
_atom_type_symbol
_atom_type_description
_atom_type_scat_dispersion_real
_atom_type_scat_dispersion_imag
_atom_type_scat_source
C C 0.0033 0.0016 'International Tables Vol C Tables 4.2.6.8 and 6.1.1.4'
H H 0.0000 0.0000 'International Tables Vol C Tables 4.2.6.8 and 6.1.1.4'
N N 0.0061 0.0033 'International Tables Vol C Tables 4.2.6.8 and 6.1.1.4'
O O 0.0106 0.0060 'International Tables Vol C Tables 4.2.6.8 and 6.1.1.4'
